data_4503947
loop_
_publ_author_name
'Xu, Jing-Yuan'
'Zhao, Bin'
'Bian, He-Dong'
'Gu, Wen'
'Yan, Shi-Ping'
'Cheng, Peng'
'Liao, Dai-Zheng'
'Shen, Pan-Wen'

_publ_section_title
;
 Syntheses, Structures, and Properties of Novel Cagelike Complexes Based
 on Dodecanuclear Lanthanide with a Large Cavity
;
_journal_issue 6
_journal_name_full 'Crystal Growth &amp; Design'
_journal_page_first 1044
_journal_paper_doi 10.1021/cg0605032
_journal_volume 7
_journal_year 2007
_chemical_formula_sum 'C102 H188 La12 N18 Na O115.5'
_chemical_formula_weight 5207.28
_chemical_name_systematic
; 
 ? 
;
_space_group_IT_number 148
_symmetry_cell_setting rhombohedral
_symmetry_space_group_name_Hall '-R 3'
_symmetry_space_group_name_H-M 'R -3 :H'
_atom_sites_solution_hydrogens geom
_atom_sites_solution_primary direct
_atom_sites_solution_secondary difmap
_audit_creation_method SHELXL-97
_cell_angle_alpha 90.00
_cell_angle_beta 90.00
_cell_angle_gamma 120.00
_cell_formula_units_Z 3
_cell_length_a 18.549(7)
_cell_length_b 18.549(7)
_cell_length_c 50.77(3)
_cell_measurement_temperature 293(2)
_cell_volume 15128(12)
_computing_cell_refinement 'Bruker SMART'
_computing_data_collection 'Bruker SMART'
_computing_data_reduction 'Bruker SHELXTL'
_computing_molecular_graphics 'Bruker SHELXTL'
_computing_publication_material 'Bruker SHELXTL'
_computing_structure_refinement 'SHELXL-97 (Sheldrick, 1997)'
_computing_structure_solution 'SHELXS-97 (Sheldrick, 1990)'
_diffrn_ambient_temperature 293(2)
_diffrn_measured_fraction_theta_full 0.966
_diffrn_measured_fraction_theta_max 0.966
_diffrn_measurement_device_type 'CCD area detector'
_diffrn_measurement_method 'phi and omega scans'
_diffrn_radiation_monochromator graphite
_diffrn_radiation_source 'fine-focus sealed tube'
_diffrn_radiation_type MoK\a
_diffrn_radiation_wavelength 0.71073
_diffrn_reflns_av_R_equivalents 0.3693
_diffrn_reflns_av_sigmaI/netI 0.3404
_diffrn_reflns_limit_h_max 22
_diffrn_reflns_limit_h_min -21
_diffrn_reflns_limit_k_max 17
_diffrn_reflns_limit_k_min -22
_diffrn_reflns_limit_l_max 60
_diffrn_reflns_limit_l_min -53
_diffrn_reflns_number 20105
_diffrn_reflns_theta_full 25.02
_diffrn_reflns_theta_max 25.02
_diffrn_reflns_theta_min 2.05
_exptl_absorpt_coefficient_mu 2.584
_exptl_absorpt_correction_T_max 0.5643
_exptl_absorpt_correction_T_min 0.5111
_exptl_absorpt_correction_type multi-scan
_exptl_absorpt_process_details SADABS
_exptl_crystal_colour colorless
_exptl_crystal_density_diffrn 1.715
_exptl_crystal_density_method 'not measured'
_exptl_crystal_description block
_exptl_crystal_F_000 7639
_exptl_crystal_size_max 0.30
_exptl_crystal_size_mid 0.25
_exptl_crystal_size_min 0.25
_refine_diff_density_max 1.044
_refine_diff_density_min -1.124
_refine_diff_density_rms 0.202
_refine_ls_extinction_method none
_refine_ls_goodness_of_fit_ref 0.962
_refine_ls_hydrogen_treatment constr
_refine_ls_matrix_type full
_refine_ls_number_parameters 420
_refine_ls_number_reflns 5745
_refine_ls_number_restraints 54
_refine_ls_restrained_S_all 0.959
_refine_ls_R_factor_all 0.2685
_refine_ls_R_factor_gt 0.0695
_refine_ls_shift/su_max 0.000
_refine_ls_shift/su_mean 0.000
_refine_ls_structure_factor_coef Fsqd
_refine_ls_weighting_details 'calc w=1/[\s^2^(Fo^2^)+(0.0601P)^2^+0.0000P] where P=(Fo^2^+2Fc^2^)/3'
_refine_ls_weighting_scheme calc
_refine_ls_wR_factor_gt 0.1358
_refine_ls_wR_factor_ref 0.2182
_reflns_number_gt 1949
_reflns_number_total 5745
_reflns_threshold_expression >2sigma(I)
_cod_data_source_file cg0605032si20070310_071650.cif
_cod_data_source_block 020304a
_cod_depositor_comments
;
The following automatic conversions were performed:

'_symmetry_cell_setting' value 'Rhombohedral' changed to
'rhombohedral' according to
/home/saulius/struct/CIF-dictionaries/cif_core.dic dictionary named
'cif_core.dic' version 2.4.1 from
2010-06-29.

'_exptl_absorpt_correction_type' value 'Multi-scan'
changed to 'multi-scan' according to
/home/saulius/struct/CIF-dictionaries/cif_core.dic dictionary named
'cif_core.dic' version 2.4.1 from
2010-06-29.

'_refine_ls_hydrogen_treatment' value 'CONSTR' changed
to 'constr' according to
/home/saulius/struct/CIF-dictionaries/cif_core.dic dictionary named
'cif_core.dic' version 2.4.1 from 2010-06-29.

Automatic conversion script
Id: cif_fix_values 1715 2011-07-08 13:25:40Z adriana 
;
_cod_original_cell_volume 15127(11)
_cod_original_sg_symbol_H-M R-3
_cod_database_code 4503947

loop_
_symmetry_equiv_pos_as_xyz
'x, y, z'
'-y, x-y, z'
'-x+y, -x, z'
'x+2/3, y+1/3, z+1/3'
'-y+2/3, x-y+1/3, z+1/3'
'-x+y+2/3, -x+1/3, z+1/3'
'x+1/3, y+2/3, z+2/3'
'-y+1/3, x-y+2/3, z+2/3'
'-x+y+1/3, -x+2/3, z+2/3'
'-x, -y, -z'
'y, -x+y, -z'
'x-y, x, -z'
'-x+2/3, -y+1/3, -z+1/3'
'y+2/3, -x+y+1/3, -z+1/3'
'x-y+2/3, x+1/3, -z+1/3'
'-x+1/3, -y+2/3, -z+2/3'
'y+1/3, -x+y+2/3, -z+2/3'
'x-y+1/3, x+2/3, -z+2/3'

loop_
_atom_site_label
_atom_site_type_symbol
_atom_site_fract_x
_atom_site_fract_y
_atom_site_fract_z
_atom_site_U_iso_or_equiv
_atom_site_adp_type
_atom_site_occupancy
_atom_site_symmetry_multiplicity
_atom_site_calc_flag
_atom_site_refinement_flags
La1 La 0.20316(8) 0.76699(8) 0.11496(2) 0.0374(4) Uani 1 1 d .
La2 La 0.22582(8) 0.70275(8) 0.03749(2) 0.0396(4) Uani 1 1 d .
Na1 Na 0.3333 0.6667 0.1667 0.053(6) Uani 1 6 d S
O1 O 0.2060(8) 0.7995(8) 0.0672(2) 0.041(4) Uani 1 1 d .
O2 O -0.0540(12) 0.5237(12) 0.0240(4) 0.087(6) Uani 1 1 d .
O3 O 0.0739(12) 0.5818(11) 0.0380(4) 0.088(6) Uani 1 1 d .
O4 O 0.2230(10) 0.7089(10) -0.0123(3) 0.062(5) Uani 1 1 d .
O5 O 0.2187(15) 0.7766(16) -0.0469(3) 0.130(9) Uani 1 1 d .
O6 O 0.1278(9) 0.8420(10) 0.1152(3) 0.047(4) Uani 1 1 d .
O7 O 0.1166(11) 0.9556(11) 0.1168(4) 0.083(6) Uani 1 1 d .
O8 O 0.2920(9) 0.8452(9) 0.1538(2) 0.037(4) Uani 1 1 d .
O9 O 0.4039(10) 0.9503(10) 0.1718(3) 0.066(5) Uani 1 1 d .
O10 O 0.3337(11) 0.8462(10) 0.0184(3) 0.084(6) Uani 1 1 d .
O11 O 0.0474(9) 0.6585(11) 0.1076(4) 0.091(6) Uani 1 1 d .
O12 O 0.1876(8) 0.6529(8) 0.0862(2) 0.036(4) Uani 1 1 d .
O13 O 0.2266(8) 0.5816(9) 0.0609(3) 0.052(4) Uani 1 1 d .
O14 O 0.2002(8) 0.5515(8) 0.1049(2) 0.041(4) Uani 1 1 d .
O15 O 0.3333 0.6667 0.0190(4) 0.038(6) Uani 1 3 d S
O16 O 0.2239(8) 0.6603(8) 0.1420(3) 0.021(3) Uani 0.83 1 d PU
O16' O 0.173(4) 0.629(4) 0.1415(13) 0.011(7) Uani 0.17 1 d PU
N1 N 0.1080(11) 0.7290(10) 0.0132(4) 0.054(5) Uani 1 1 d .
N2 N 0.2972(11) 0.9370(10) 0.1126(3) 0.040(4) Uani 1 1 d .
N3 N 0.2057(13) 0.5943(15) 0.0841(4) 0.074(7) Uani 1 1 d .
C1 C 0.1980(14) 0.8602(15) 0.0582(3) 0.042(6) Uani 1 1 d .
C2 C 0.2505(14) 0.9432(14) 0.0672(4) 0.048(6) Uani 1 1 d .
C3 C 0.2330(15) 1.0061(15) 0.0607(5) 0.059(7) Uani 1 1 d .
H3A H 0.2644 1.0582 0.0684 0.071 Uiso 1 1 calc R
C4 C 0.1689(14) 0.9935(15) 0.0426(4) 0.045(6) Uani 1 1 d U
C5 C 0.1198(13) 0.9155(14) 0.0355(4) 0.051(6) Uani 1 1 d .
H5A H 0.0736 0.9044 0.0254 0.061 Uiso 1 1 calc R
C6 C 0.1301(14) 0.8474(16) 0.0417(5) 0.054(7) Uani 1 1 d .
C7 C 0.0677(13) 0.7614(13) 0.0323(4) 0.041(5) Uani 1 1 d U
H7A H 0.0218 0.7628 0.0237 0.050 Uiso 1 1 calc R
H7B H 0.0457 0.7242 0.0473 0.050 Uiso 1 1 calc R
C8 C 0.0406(14) 0.6428(14) 0.0034(4) 0.054(7) Uani 1 1 d .
H8A H -0.0085 0.6453 -0.0017 0.065 Uiso 1 1 calc R
H8B H 0.0609 0.6278 -0.0121 0.065 Uiso 1 1 calc R
C9 C 0.0195(16) 0.5829(18) 0.0223(5) 0.058(7) Uani 1 1 d .
C10 C 0.1505(16) 0.7843(16) -0.0091(4) 0.060(7) Uani 1 1 d .
H10A H 0.1887 0.8400 -0.0027 0.072 Uiso 1 1 calc R
H10B H 0.1101 0.7872 -0.0205 0.072 Uiso 1 1 calc R
C11 C 0.1986(17) 0.7507(17) -0.0245(5) 0.061(7) Uani 1 1 d .
C12 C 0.3233(12) 0.9646(15) 0.0836(4) 0.048(6) Uani 1 1 d .
H12A H 0.3611 1.0242 0.0831 0.057 Uiso 1 1 calc R
H12B H 0.3525 0.9374 0.0768 0.057 Uiso 1 1 calc R
C13 C 0.2456(16) 0.9705(16) 0.1231(5) 0.064(7) Uani 1 1 d .
H13A H 0.2648 1.0252 0.1156 0.076 Uiso 1 1 calc R
H13B H 0.2536 0.9771 0.1420 0.076 Uiso 1 1 calc R
C14 C 0.1539(16) 0.916(2) 0.1175(5) 0.064(8) Uani 1 1 d .
C15 C 0.3692(13) 0.9636(12) 0.1282(4) 0.047(6) Uani 1 1 d .
H15A H 0.3926 1.0224 0.1321 0.056 Uiso 1 1 calc R
H15B H 0.4102 0.9574 0.1181 0.056 Uiso 1 1 calc R
C16 C 0.3540(17) 0.9169(16) 0.1539(4) 0.049(6) Uani 1 1 d .
C17 C 0.1458(14) 1.0559(16) 0.0374(5) 0.075(8) Uani 1 1 d .
H17A H 0.1012 1.0347 0.0248 0.113 Uiso 1 1 calc R
H17B H 0.1929 1.1050 0.0304 0.113 Uiso 1 1 calc R
H17C H 0.1279 1.0695 0.0535 0.113 Uiso 1 1 calc R
O17 O 0.180(3) 0.129(3) 0.1089(6) 0.180(18) Uani 0.75 1 d P
O18 O 0.9864(16) 0.5173(16) 0.0848(5) 0.043(7) Uani 0.50 1 d PU
O19 O 0.9390(18) 0.513(2) 0.1497(7) 0.069(9) Uani 0.50 1 d PU
O20 O 0.910(2) 0.670(2) 0.0817(6) 0.086(12) Uani 0.50 1 d P
O21 O 0.416(3) 0.114(3) 0.1817(10) 0.150(19) Uani 0.50 1 d PU
O22 O 0.831(2) 0.423(2) 0.0597(6) 0.118(17) Uani 0.50 1 d P
O23 O 0.286(3) 0.694(3) 0.9427(8) 0.131(17) Uani 0.50 1 d P
O24 O 0.049(9) 0.004(12) 0.150(3) 0.17(7) Uani 0.17 1 d PU

loop_
_atom_site_aniso_label
_atom_site_aniso_U_11
_atom_site_aniso_U_22
_atom_site_aniso_U_33
_atom_site_aniso_U_23
_atom_site_aniso_U_13
_atom_site_aniso_U_12
La1 0.0491(9) 0.0468(9) 0.0198(6) 0.0010(6) 0.0000(6) 0.0266(7)
La2 0.0493(9) 0.0550(9) 0.0190(6) -0.0016(6) -0.0043(6) 0.0293(8)
Na1 0.072(9) 0.072(9) 0.014(10) 0.000 0.000 0.036(5)
O1 0.062(10) 0.054(10) 0.022(8) 0.005(7) -0.005(7) 0.039(9)
O2 0.068(14) 0.110(16) 0.073(13) -0.004(12) -0.023(11) 0.037(13)
O3 0.094(15) 0.089(14) 0.083(15) 0.020(11) -0.016(12) 0.048(12)
O4 0.064(11) 0.068(12) 0.041(10) -0.011(9) -0.014(9) 0.024(10)
O5 0.19(2) 0.21(3) 0.022(10) 0.037(13) 0.006(13) 0.12(2)
O6 0.055(10) 0.043(10) 0.034(9) -0.001(8) 0.008(7) 0.017(9)
O7 0.067(13) 0.082(14) 0.107(16) 0.013(12) 0.021(11) 0.043(11)
O8 0.053(9) 0.035(9) 0.015(7) 0.005(6) 0.009(7) 0.017(8)
O9 0.094(14) 0.070(12) 0.031(9) -0.004(9) -0.018(9) 0.039(11)
O10 0.127(16) 0.082(13) 0.032(9) 0.040(9) 0.041(10) 0.044(12)
O11 0.030(10) 0.088(14) 0.145(19) -0.028(13) -0.013(11) 0.022(10)
O12 0.065(10) 0.044(9) 0.013(7) -0.009(6) -0.013(6) 0.039(8)
O13 0.045(10) 0.085(12) 0.017(8) -0.002(8) 0.001(7) 0.027(9)
O14 0.046(9) 0.050(9) 0.020(7) 0.011(7) -0.001(7) 0.018(8)
O15 0.035(9) 0.035(9) 0.044(15) 0.000 0.000 0.017(4)
O16 0.014(6) 0.019(6) 0.018(6) 0.001(5) -0.001(5) 0.001(5)
O16' 0.009(9) 0.012(9) 0.012(9) 0.003(7) -0.001(8) 0.006(7)
N1 0.068(14) 0.035(11) 0.055(13) -0.006(10) -0.033(11) 0.024(11)
N2 0.058(12) 0.055(12) 0.012(9) 0.009(8) -0.008(8) 0.031(11)
N3 0.066(15) 0.087(18) 0.047(15) 0.006(14) -0.012(12) 0.022(14)
C1 0.057(15) 0.086(19) 0.007(10) -0.014(11) -0.010(10) 0.053(15)
C2 0.062(17) 0.049(15) 0.023(12) 0.008(11) -0.006(11) 0.022(13)
C3 0.075(18) 0.050(16) 0.063(17) 0.003(13) 0.008(15) 0.040(15)
C4 0.043(9) 0.061(10) 0.036(9) 0.002(8) -0.011(7) 0.030(8)
C5 0.024(13) 0.050(16) 0.057(15) 0.023(13) 0.000(11) 0.001(12)
C6 0.044(15) 0.08(2) 0.046(15) 0.009(14) 0.020(12) 0.040(15)
C7 0.042(9) 0.051(9) 0.033(9) 0.000(7) -0.017(7) 0.024(7)
C8 0.051(16) 0.057(17) 0.032(14) 0.013(12) 0.009(12) 0.011(14)
C9 0.033(15) 0.09(2) 0.046(16) -0.025(16) -0.020(13) 0.032(16)
C10 0.11(2) 0.09(2) 0.017(12) 0.000(13) -0.009(13) 0.082(19)
C11 0.08(2) 0.08(2) 0.034(14) 0.009(14) -0.006(15) 0.054(17)
C12 0.041(14) 0.087(18) 0.014(11) 0.001(12) 0.005(10) 0.030(13)
C13 0.10(2) 0.077(19) 0.046(16) -0.009(14) -0.005(15) 0.069(19)
C14 0.05(2) 0.10(2) 0.061(18) -0.001(18) -0.009(14) 0.05(2)
C15 0.050(14) 0.032(13) 0.018(11) 0.001(9) -0.013(11) -0.010(11)
C16 0.09(2) 0.054(17) 0.019(12) 0.022(12) 0.013(13) 0.049(16)
C17 0.054(17) 0.10(2) 0.08(2) -0.024(18) -0.024(15) 0.052(17)
O17 0.33(5) 0.30(4) 0.09(2) -0.08(3) -0.07(3) 0.29(4)
O18 0.048(11) 0.041(10) 0.023(10) 0.008(8) -0.005(8) 0.009(8)
O19 0.062(12) 0.085(13) 0.076(13) -0.012(9) -0.002(9) 0.049(9)
O20 0.09(3) 0.12(3) 0.06(2) -0.01(2) -0.05(2) 0.06(2)
O21 0.16(2) 0.14(2) 0.15(2) -0.009(10) -0.001(10) 0.078(13)
O22 0.08(3) 0.13(4) 0.04(2) 0.00(2) 0.02(2) -0.03(2)
O23 0.16(5) 0.15(4) 0.09(3) -0.01(3) 0.06(3) 0.08(3)
O24 0.17(7) 0.16(7) 0.16(7) 0.000(10) 0.000(10) 0.08(3)

loop_
_atom_type_symbol
_atom_type_description
_atom_type_scat_dispersion_real
_atom_type_scat_dispersion_imag
_atom_type_scat_source
C C 0.0033 0.0016 'International Tables Vol C Tables 4.2.6.8 and 6.1.1.4'
H H 0.0000 0.0000 'International Tables Vol C Tables 4.2.6.8 and 6.1.1.4'
N N 0.0061 0.0033 'International Tables Vol C Tables 4.2.6.8 and 6.1.1.4'
O O 0.0106 0.0060 'International Tables Vol C Tables 4.2.6.8 and 6.1.1.4'
Na Na 0.0362 0.0249 'International Tables Vol C Tables 4.2.6.8 and 6.1.1.4'
La La -0.2871 2.4523 'International Tables Vol C Tables 4.2.6.8 and 6.1.1.4'

loop_
_geom_angle_atom_site_label_1
_geom_angle_atom_site_label_2
_geom_angle_atom_site_label_3
_geom_angle
_geom_angle_site_symmetry_1
_geom_angle_site_symmetry_3
O6 La1 O12 130.1(5) . .
O6 La1 O1 79.2(4) . .
O12 La1 O1 67.1(4) . .
O6 La1 O8 93.7(5) . .
O12 La1 O8 136.2(4) . .
O1 La1 O8 134.0(4) . .
O6 La1 O14 136.7(5) . 3_565
O12 La1 O14 74.7(4) . 3_565
O1 La1 O14 81.8(4) . 3_565
O8 La1 O14 72.7(4) . 3_565
O6 La1 O16 141.9(4) . .
O12 La1 O16 70.0(4) . .
O1 La1 O16 135.0(4) . .
O8 La1 O16 73.8(4) . .
O14 La1 O16 74.6(4) 3_565 .
O6 La1 O11 72.9(5) . .
O12 La1 O11 69.0(5) . .
O1 La1 O11 85.9(6) . .
O8 La1 O11 135.7(6) . .
O14 La1 O11 143.7(5) 3_565 .
O16 La1 O11 90.9(5) . .
O6 La1 O16' 129.8(14) . .
O12 La1 O16' 66.5(14) . .
O1 La1 O16' 133.3(14) . .
O8 La1 O16' 85.5(14) . .
O14 La1 O16' 90.9(14) 3_565 .
O16 La1 O16' 17.9(13) . .
O11 La1 O16' 73.2(15) . .
O6 La1 O9 71.4(5) . 15
O12 La1 O9 121.9(5) . 15
O1 La1 O9 146.6(5) . 15
O8 La1 O9 65.0(5) . 15
O14 La1 O9 130.9(4) 3_565 15
O16 La1 O9 70.7(4) . 15
O11 La1 O9 70.7(6) . 15
O16' La1 O9 62.9(14) . 15
O6 La1 N2 63.6(5) . .
O12 La1 N2 134.0(5) . .
O1 La1 N2 75.8(4) . .
O8 La1 N2 60.9(4) . .
O14 La1 N2 74.1(5) 3_565 .
O16 La1 N2 130.6(4) . .
O11 La1 N2 135.1(5) . .
O16' La1 N2 145.8(14) . .
O9 La1 N2 104.0(5) 15 .
O6 La1 La2 109.7(3) . .
O12 La1 La2 35.5(3) . .
O1 La1 La2 33.2(3) . .
O8 La1 La2 140.4(3) . .
O14 La1 La2 68.3(3) 3_565 .
O16 La1 La2 101.9(3) . .
O11 La1 La2 82.9(4) . .
O16' La1 La2 101.6(14) . .
O9 La1 La2 152.1(4) 15 .
N2 La1 La2 100.9(3) . .
O13 La2 O1 77.0(5) 3_565 .
O13 La2 O4 120.5(5) 3_565 .
O1 La2 O4 123.6(5) . .
O13 La2 O13 78.8(6) 3_565 .
O1 La2 O13 114.8(4) . .
O4 La2 O13 120.9(5) . .
O13 La2 O15 68.3(5) 3_565 .
O1 La2 O15 144.5(4) . .
O4 La2 O15 71.6(6) . .
O13 La2 O15 66.0(5) . .
O13 La2 O3 146.2(5) 3_565 .
O1 La2 O3 97.4(5) . .
O4 La2 O3 90.6(5) . .
O13 La2 O3 73.4(5) . .
O15 La2 O3 115.4(4) . .
O13 La2 O10 64.9(5) 3_565 .
O1 La2 O10 78.7(5) . .
O4 La2 O10 66.6(5) . .
O13 La2 O10 137.6(5) . .
O15 La2 O10 80.2(4) . .
O3 La2 O10 147.6(6) . .
O13 La2 O12 75.2(4) 3_565 .
O1 La2 O12 64.8(4) . .
O4 La2 O12 162.4(5) . .
O13 La2 O12 50.7(4) . .
O15 La2 O12 111.2(5) . .
O3 La2 O12 72.4(5) . .
O10 La2 O12 130.8(5) . .
O13 La2 N1 142.2(5) 3_565 .
O1 La2 N1 74.3(5) . .
O4 La2 N1 60.6(6) . .
O13 La2 N1 136.0(5) . .
O15 La2 N1 131.9(6) . .
O3 La2 N1 62.6(5) . .
O10 La2 N1 85.7(6) . .
O12 La2 N1 112.8(5) . .
O13 La2 N3 74.4(5) 3_565 .
O1 La2 N3 89.6(6) . .
O4 La2 N3 144.8(6) . .
O13 La2 N3 25.4(5) . .
O15 La2 N3 88.1(6) . .
O3 La2 N3 72.2(5) . .
O10 La2 N3 139.2(5) . .
O12 La2 N3 25.4(5) . .
N1 La2 N3 128.8(6) . .
O13 La2 La2 33.9(3) 3_565 3_565
O1 La2 La2 108.3(3) . 3_565
O4 La2 La2 91.8(4) . 3_565
O13 La2 La2 77.4(3) . 3_565
O15 La2 La2 36.2(2) . 3_565
O3 La2 La2 147.1(4) . 3_565
O10 La2 La2 60.4(4) . 3_565
O12 La2 La2 100.1(3) . 3_565
N1 La2 La2 143.6(4) . 3_565
N3 La2 La2 87.6(4) . 3_565
O13 La2 La2 78.8(3) 3_565 2_665
O1 La2 La2 142.5(3) . 2_665
O4 La2 La2 93.3(4) . 2_665
O13 La2 La2 31.6(3) . 2_665
O15 La2 La2 36.2(2) . 2_665
O3 La2 La2 87.1(4) . 2_665
O10 La2 La2 115.6(4) . 2_665
O12 La2 La2 81.7(3) . 2_665
N1 La2 La2 137.7(4) . 2_665
N3 La2 La2 56.3(5) . 2_665
La2 La2 La2 60.0 3_565 2_665
O16 Na1 O16 179.996(3) . 13_565
O16 Na1 O16 94.0(4) . 3_565
O16 Na1 O16 86.0(4) 13_565 3_565
O16 Na1 O16 94.0(4) . 2_665
O16 Na1 O16 86.0(4) 13_565 2_665
O16 Na1 O16 94.0(4) 3_565 2_665
O16 Na1 O16 86.0(4) . 15
O16 Na1 O16 94.0(4) 13_565 15
O16 Na1 O16 179.997(2) 3_565 15
O16 Na1 O16 86.0(4) 2_665 15
O16 Na1 O16 86.0(4) . 14_455
O16 Na1 O16 94.0(4) 13_565 14_455
O16 Na1 O16 86.0(4) 3_565 14_455
O16 Na1 O16 179.998(3) 2_665 14_455
O16 Na1 O16 94.0(4) 15 14_455
O16 Na1 O16' 168.8(13) . 13_565
O16 Na1 O16' 11.2(13) 13_565 13_565
O16 Na1 O16' 74.9(13) 3_565 13_565
O16 Na1 O16' 88.2(13) 2_665 13_565
O16 Na1 O16' 105.1(13) 15 13_565
O16 Na1 O16' 91.8(13) 14_455 13_565
O16 Na1 O16' 11.2(13) . .
O16 Na1 O16' 168.8(13) 13_565 .
O16 Na1 O16' 105.1(13) 3_565 .
O16 Na1 O16' 91.8(13) 2_665 .
O16 Na1 O16' 74.9(13) 15 .
O16 Na1 O16' 88.2(13) 14_455 .
O16' Na1 O16' 179.997(5) 13_565 .
O16 Na1 O16' 91.8(13) . 3_565
O16 Na1 O16' 88.2(13) 13_565 3_565
O16 Na1 O16' 11.2(13) 3_565 3_565
O16 Na1 O16' 105.1(13) 2_665 3_565
O16 Na1 O16' 168.8(13) 15 3_565
O16 Na1 O16' 74.9(13) 14_455 3_565
O16' Na1 O16' 77.0(15) 13_565 3_565
O16' Na1 O16' 103.0(15) . 3_565
O16 Na1 O16' 105.1(13) . 2_665
O16 Na1 O16' 74.9(13) 13_565 2_665
O16 Na1 O16' 91.8(13) 3_565 2_665
O16 Na1 O16' 11.2(13) 2_665 2_665
O16 Na1 O16' 88.2(13) 15 2_665
O16 Na1 O16' 168.8(13) 14_455 2_665
O16' Na1 O16' 77.0(15) 13_565 2_665
O16' Na1 O16' 103.0(15) . 2_665
O16' Na1 O16' 103.0(15) 3_565 2_665
O16 Na1 O16' 88.2(13) . 15
O16 Na1 O16' 91.8(13) 13_565 15
O16 Na1 O16' 168.8(13) 3_565 15
O16 Na1 O16' 74.9(13) 2_665 15
O16 Na1 O16' 11.2(13) 15 15
O16 Na1 O16' 105.1(13) 14_455 15
O16' Na1 O16' 103.0(15) 13_565 15
O16' Na1 O16' 77.0(15) . 15
O16' Na1 O16' 179.997(6) 3_565 15
O16' Na1 O16' 77.0(15) 2_665 15
O16 Na1 O16' 74.9(13) . 14_455
O16 Na1 O16' 105.1(13) 13_565 14_455
O16 Na1 O16' 88.2(13) 3_565 14_455
O16 Na1 O16' 168.8(13) 2_665 14_455
O16 Na1 O16' 91.8(13) 15 14_455
O16 Na1 O16' 11.2(13) 14_455 14_455
O16' Na1 O16' 103.0(15) 13_565 14_455
O16' Na1 O16' 77.0(15) . 14_455
O16' Na1 O16' 77.0(15) 3_565 14_455
O16' Na1 O16' 179.998(13) 2_665 14_455
O16' Na1 O16' 103.0(15) 15 14_455
C1 O1 La1 123.8(11) . .
C1 O1 La2 122.4(11) . .
La1 O1 La2 113.8(5) . .
C9 O3 La2 120.2(17) . .
C11 O4 La2 123.2(15) . .
C14 O6 La1 129.5(16) . .
C16 O8 La1 127.5(13) . .
C16 O9 La1 134.5(14) . 14_455
N3 O12 La1 143.3(12) . .
N3 O12 La2 94.7(12) . .
La1 O12 La2 111.3(5) . .
N3 O13 La2 144.5(15) . 2_665
N3 O13 La2 97.3(14) . .
La2 O13 La2 114.5(5) 2_665 .
N3 O14 La1 134.3(14) . 2_665
La2 O15 La2 107.5(5) . 3_565
La2 O15 La2 107.5(5) . 2_665
La2 O15 La2 107.5(5) 3_565 2_665
O16' O16 Na1 136(5) . .
O16' O16 La1 88(5) . .
Na1 O16 La1 134.6(6) . .
O16 O16' La1 74(5) . .
O16 O16' Na1 33(4) . .
La1 O16' Na1 106(2) . .
C10 N1 C7 114.5(16) . .
C10 N1 C8 110.6(18) . .
C7 N1 C8 108.3(17) . .
C10 N1 La2 105.8(13) . .
C7 N1 La2 112.0(11) . .
C8 N1 La2 105.4(12) . .
C15 N2 C13 110.2(18) . .
C15 N2 C12 109.4(15) . .
C13 N2 C12 111.4(16) . .
C15 N2 La1 108.9(11) . .
C13 N2 La1 107.1(13) . .
C12 N2 La1 109.6(12) . .
O12 N3 O14 118(2) . .
O12 N3 O13 117(2) . .
O14 N3 O13 125(2) . .
O12 N3 La2 59.9(10) . .
O14 N3 La2 176.6(16) . .
O13 N3 La2 57.3(11) . .
O1 C1 C2 121.1(19) . .
O1 C1 C6 123(2) . .
C2 C1 C6 116(2) . .
C3 C2 C1 121(2) . .
C3 C2 C12 119(2) . .
C1 C2 C12 121(2) . .
C2 C3 C4 123(2) . .
C2 C3 H3A 118.7 . .
C4 C3 H3A 118.7 . .
C5 C4 C3 115(2) . .
C5 C4 C17 121(2) . .
C3 C4 C17 123(2) . .
C4 C5 C6 127(2) . .
C4 C5 H5A 116.7 . .
C6 C5 H5A 116.7 . .
C5 C6 C1 119(2) . .
C5 C6 C7 120(2) . .
C1 C6 C7 120(2) . .
C6 C7 N1 110.6(17) . .
C6 C7 H7A 109.5 . .
N1 C7 H7A 109.5 . .
C6 C7 H7B 109.5 . .
N1 C7 H7B 109.5 . .
H7A C7 H7B 108.1 . .
C9 C8 N1 112(2) . .
C9 C8 H8A 109.3 . .
N1 C8 H8A 109.3 . .
C9 C8 H8B 109.3 . .
N1 C8 H8B 109.3 . .
H8A C8 H8B 108.0 . .
O2 C9 O3 117(3) . .
O2 C9 C8 120(2) . .
O3 C9 C8 122(2) . .
N1 C10 C11 109.1(18) . .
N1 C10 H10A 109.9 . .
C11 C10 H10A 109.9 . .
N1 C10 H10B 109.9 . .
C11 C10 H10B 109.9 . .
H10A C10 H10B 108.3 . .
O5 C11 O4 125(3) . .
O5 C11 C10 116(2) . .
O4 C11 C10 118(2) . .
C2 C12 N2 110.9(16) . .
C2 C12 H12A 109.5 . .
N2 C12 H12A 109.5 . .
C2 C12 H12B 109.5 . .
N2 C12 H12B 109.5 . .
H12A C12 H12B 108.0 . .
N2 C13 C14 114(2) . .
N2 C13 H13A 108.8 . .
C14 C13 H13A 108.8 . .
N2 C13 H13B 108.8 . .
C14 C13 H13B 108.8 . .
H13A C13 H13B 107.7 . .
O6 C14 O7 130(3) . .
O6 C14 C13 117(2) . .
O7 C14 C13 113(3) . .
N2 C15 C16 114.3(18) . .
N2 C15 H15A 108.7 . .
C16 C15 H15A 108.7 . .
N2 C15 H15B 108.7 . .
C16 C15 H15B 108.7 . .
H15A C15 H15B 107.6 . .
O9 C16 O8 127.3(19) . .
O9 C16 C15 118(2) . .
O8 C16 C15 114(2) . .
C4 C17 H17A 109.5 . .
C4 C17 H17B 109.5 . .
H17A C17 H17B 109.5 . .
C4 C17 H17C 109.5 . .
H17A C17 H17C 109.5 . .
H17B C17 H17C 109.5 . .
O24 O24 O24 60.000(15) 3 2

loop_
_geom_bond_atom_site_label_1
_geom_bond_atom_site_label_2
_geom_bond_distance
_geom_bond_site_symmetry_2
La1 O6 2.416(16) .
La1 O12 2.468(13) .
La1 O1 2.494(13) .
La1 O8 2.513(13) .
La1 O14 2.553(14) 3_565
La1 O16 2.591(14) .
La1 O11 2.593(15) .
La1 O16' 2.69(6) .
La1 O9 2.722(15) 15
La1 N2 2.738(17) .
La1 La2 4.191(2) .
La2 O13 2.392(15) 3_565
La2 O1 2.507(13) .
La2 O4 2.533(15) .
La2 O13 2.549(15) .
La2 O15 2.577(8) .
La2 O3 2.580(19) .
La2 O10 2.590(15) .
La2 O12 2.609(12) .
La2 N1 2.756(17) .
La2 N3 3.00(2) .
La2 La2 4.157(3) 3_565
La2 La2 4.157(3) 2_665
Na1 O16 2.337(14) .
Na1 O16 2.337(14) 13_565
Na1 O16 2.337(14) 3_565
Na1 O16 2.337(14) 2_665
Na1 O16 2.337(14) 15
Na1 O16 2.337(14) 14_455
Na1 O16' 2.99(7) 13_565
Na1 O16' 2.99(7) .
Na1 O16' 2.99(7) 3_565
Na1 O16' 2.99(6) 2_665
Na1 O16' 2.99(7) 15
Na1 O16' 2.99(7) 14_455
O1 C1 1.29(2) .
O2 C9 1.26(3) .
O3 C9 1.29(3) .
O4 C11 1.24(2) .
O5 C11 1.22(3) .
O6 C14 1.22(3) .
O7 C14 1.23(3) .
O8 C16 1.25(3) .
O9 C16 1.22(3) .
O9 La1 2.722(15) 14_455
O12 N3 1.29(2) .
O13 N3 1.30(2) .
O13 La2 2.392(15) 2_665
O14 N3 1.30(2) .
O14 La1 2.553(14) 2_665
O15 La2 2.577(8) 3_565
O15 La2 2.577(8) 2_665
O16 O16' 0.83(6) .
N1 C10 1.46(3) .
N1 C7 1.52(3) .
N1 C8 1.54(3) .
N2 C15 1.41(2) .
N2 C13 1.48(3) .
N2 C12 1.55(2) .
C1 C2 1.42(3) .
C1 C6 1.43(3) .
C2 C3 1.40(3) .
C2 C12 1.46(3) .
C3 C4 1.42(3) .
C3 H3A 0.9300 .
C4 C5 1.32(3) .
C4 C17 1.45(3) .
C5 C6 1.40(3) .
C5 H5A 0.9300 .
C6 C7 1.51(3) .
C7 H7A 0.9700 .
C7 H7B 0.9700 .
C8 C9 1.37(3) .
C8 H8A 0.9700 .
C8 H8B 0.9700 .
C10 C11 1.53(3) .
C10 H10A 0.9700 .
C10 H10B 0.9700 .
C12 H12A 0.9700 .
C12 H12B 0.9700 .
C13 C14 1.51(3) .
C13 H13A 0.9700 .
C13 H13B 0.9700 .
C15 C16 1.51(3) .
C15 H15A 0.9700 .
C15 H15B 0.9700 .
C17 H17A 0.9600 .
C17 H17B 0.9600 .
C17 H17C 0.9600 .
O24 O24 1.5(2) 3
O24 O24 1.5(2) 2

loop_
_geom_torsion_atom_site_label_1
_geom_torsion_atom_site_label_2
_geom_torsion_atom_site_label_3
_geom_torsion_atom_site_label_4
_geom_torsion
_geom_torsion_site_symmetry_1
_geom_torsion_site_symmetry_4
O6 La1 O1 C1 23.3(16) . .
O12 La1 O1 C1 165.7(17) . .
O8 La1 O1 C1 -61.4(18) . .
O14 La1 O1 C1 -117.5(16) 3_565 .
O16 La1 O1 C1 -176.0(15) . .
O11 La1 O1 C1 96.7(16) . .
O16' La1 O1 C1 159(2) . .
O9 La1 O1 C1 52(2) 15 .
N2 La1 O1 C1 -42.0(16) . .
La2 La1 O1 C1 180.0(19) . .
O6 La1 O1 La2 -156.6(6) . .
O12 La1 O1 La2 -14.3(5) . .
O8 La1 O1 La2 118.6(6) . .
O14 La1 O1 La2 62.5(5) 3_565 .
O16 La1 O1 La2 4.0(9) . .
O11 La1 O1 La2 -83.2(6) . .
O16' La1 O1 La2 -21(2) . .
O9 La1 O1 La2 -128.0(8) 15 .
N2 La1 O1 La2 138.1(7) . .
O13 La2 O1 C1 114.2(16) 3_565 .
O4 La2 O1 C1 -4.0(18) . .
O13 La2 O1 C1 -174.8(15) . .
O15 La2 O1 C1 102.3(17) . .
O3 La2 O1 C1 -99.7(16) . .
O10 La2 O1 C1 47.7(16) . .
O12 La2 O1 C1 -166.2(17) . .
N1 La2 O1 C1 -40.9(16) . .
N3 La2 O1 C1 -171.7(16) . .
La2 La2 O1 C1 101.0(16) 3_565 .
La2 La2 O1 C1 165.3(14) 2_665 .
O13 La2 O1 La1 -65.8(5) 3_565 .
O4 La2 O1 La1 176.0(5) . .
O13 La2 O1 La1 5.2(7) . .
O15 La2 O1 La1 -77.8(10) . .
O3 La2 O1 La1 80.3(6) . .
O10 La2 O1 La1 -132.3(7) . .
O12 La2 O1 La1 13.8(5) . .
N1 La2 O1 La1 139.0(7) . .
N3 La2 O1 La1 8.3(6) . .
La2 La2 O1 La1 -79.0(5) 3_565 .
La2 La2 O1 La1 -14.8(9) 2_665 .
O13 La2 O3 C9 160.9(16) 3_565 .
O1 La2 O3 C9 83.2(18) . .
O4 La2 O3 C9 -40.8(19) . .
O13 La2 O3 C9 -163.0(19) . .
O15 La2 O3 C9 -110.7(18) . .
O10 La2 O3 C9 3(2) . .
O12 La2 O3 C9 143.7(19) . .
N1 La2 O3 C9 15.2(17) . .
N3 La2 O3 C9 170(2) . .
La2 La2 O3 C9 -135.0(15) 3_565 .
La2 La2 O3 C9 -134.1(18) 2_665 .
O13 La2 O4 C11 -107(2) 3_565 .
O1 La2 O4 C11 -12(2) . .
O13 La2 O4 C11 158.3(19) . .
O15 La2 O4 C11 -156(2) . .
O3 La2 O4 C11 87(2) . .
O10 La2 O4 C11 -69(2) . .
O12 La2 O4 C11 102(2) . .
N1 La2 O4 C11 29.6(19) . .
N3 La2 O4 C11 146.3(19) . .
La2 La2 O4 C11 -125(2) 3_565 .
La2 La2 O4 C11 175(2) 2_665 .
O12 La1 O6 C14 -136.5(19) . .
O1 La1 O6 C14 -89(2) . .
O8 La1 O6 C14 45(2) . .
O14 La1 O6 C14 -24(2) 3_565 .
O16 La1 O6 C14 113(2) . .
O11 La1 O6 C14 -178(2) . .
O16' La1 O6 C14 132(3) . .
O9 La1 O6 C14 107(2) 15 .
N2 La1 O6 C14 -9.9(19) . .
La2 La1 O6 C14 -103(2) . .
O6 La1 O8 C16 -78.2(17) . .
O12 La1 O8 C16 103.4(17) . .
O1 La1 O8 C16 0.4(19) . .
O14 La1 O8 C16 59.8(17) 3_565 .
O16 La1 O8 C16 138.4(18) . .
O11 La1 O8 C16 -147.5(16) . .
O16' La1 O8 C16 152(2) . .
O9 La1 O8 C16 -145.7(18) 15 .
N2 La1 O8 C16 -21.3(17) . .
La2 La1 O8 C16 49.3(19) . .
O6 La1 O12 N3 -163(2) . .
O1 La1 O12 N3 145(2) . .
O8 La1 O12 N3 15(2) . .
O14 La1 O12 N3 58(2) 3_565 .
O16 La1 O12 N3 -21(2) . .
O11 La1 O12 N3 -120(2) . .
O16' La1 O12 N3 -40(3) . .
O9 La1 O12 N3 -71(2) 15 .
N2 La1 O12 N3 107(2) . .
La2 La1 O12 N3 132(2) . .
O6 La1 O12 La2 65.1(7) . .
O1 La1 O12 La2 13.5(5) . .
O8 La1 O12 La2 -117.0(6) . .
O14 La1 O12 La2 -74.0(5) 3_565 .
O16 La1 O12 La2 -152.9(6) . .
O11 La1 O12 La2 108.0(7) . .
O16' La1 O12 La2 -171.8(16) . .
O9 La1 O12 La2 157.0(5) 15 .
N2 La1 O12 La2 -25.3(8) . .
O13 La2 O12 N3 -84.8(12) 3_565 .
O1 La2 O12 N3 -167.1(12) . .
O4 La2 O12 N3 70(2) . .
O13 La2 O12 N3 2.8(11) . .
O15 La2 O12 N3 -25.6(12) . .
O3 La2 O12 N3 85.4(12) . .
O10 La2 O12 N3 -120.9(12) . .
N1 La2 O12 N3 134.4(11) . .
La2 La2 O12 N3 -61.6(11) 3_565 .
La2 La2 O12 N3 -4.2(11) 2_665 .
O13 La2 O12 La1 68.7(5) 3_565 .
O1 La2 O12 La1 -13.6(5) . .
O4 La2 O12 La1 -136.3(15) . .
O13 La2 O12 La1 156.3(8) . .
O15 La2 O12 La1 127.9(4) . .
O3 La2 O12 La1 -121.1(7) . .
O10 La2 O12 La1 32.6(9) . .
N1 La2 O12 La1 -72.1(6) . .
N3 La2 O12 La1 153.5(14) . .
La2 La2 O12 La1 91.9(4) 3_565 .
La2 La2 O12 La1 149.3(5) 2_665 .
O13 La2 O13 N3 77.1(12) 3_565 .
O1 La2 O13 N3 7.2(13) . .
O4 La2 O13 N3 -163.8(11) . .
O15 La2 O13 N3 148.2(13) . .
O3 La2 O13 N3 -83.4(12) . .
O10 La2 O13 N3 108.0(12) . .
O12 La2 O13 N3 -2.8(11) . .
N1 La2 O13 N3 -85.6(14) . .
La2 La2 O13 N3 111.8(11) 3_565 .
La2 La2 O13 N3 163.9(15) 2_665 .
O13 La2 O13 La2 -86.8(6) 3_565 2_665
O1 La2 O13 La2 -156.7(5) . 2_665
O4 La2 O13 La2 32.3(8) . 2_665
O15 La2 O13 La2 -15.7(5) . 2_665
O3 La2 O13 La2 112.7(7) . 2_665
O10 La2 O13 La2 -55.9(9) . 2_665
O12 La2 O13 La2 -166.7(8) . 2_665
N1 La2 O13 La2 110.5(8) . 2_665
N3 La2 O13 La2 -163.9(15) . 2_665
La2 La2 O13 La2 -52.1(5) 3_565 2_665
O13 La2 O15 La2 -14.6(5) 3_565 3_565
O1 La2 O15 La2 -2.0(12) . 3_565
O4 La2 O15 La2 120.6(6) . 3_565
O13 La2 O15 La2 -101.6(8) . 3_565
O3 La2 O15 La2 -157.8(5) . 3_565
O10 La2 O15 La2 52.2(6) . 3_565
O12 La2 O15 La2 -77.9(6) . 3_565
N1 La2 O15 La2 127.2(7) . 3_565
N3 La2 O15 La2 -88.5(7) . 3_565
La2 La2 O15 La2 -115.5(11) 2_665 3_565
O13 La2 O15 La2 100.9(8) 3_565 2_665
O1 La2 O15 La2 113.5(5) . 2_665
O4 La2 O15 La2 -123.9(7) . 2_665
O13 La2 O15 La2 13.9(5) . 2_665
O3 La2 O15 La2 -42.3(9) . 2_665
O10 La2 O15 La2 167.7(7) . 2_665
O12 La2 O15 La2 37.6(7) . 2_665
N1 La2 O15 La2 -117.3(7) . 2_665
N3 La2 O15 La2 26.9(7) . 2_665
La2 La2 O15 La2 115.5(11) 3_565 2_665
O16 Na1 O16 O16' -71(19) 13_565 .
O16 Na1 O16 O16' 173(7) 3_565 .
O16 Na1 O16 O16' 79(7) 2_665 .
O16 Na1 O16 O16' -7(7) 15 .
O16 Na1 O16 O16' -101(7) 14_455 .
O16' Na1 O16 O16' -179.986(5) 13_565 .
O16' Na1 O16 O16' -176(7) 3_565 .
O16' Na1 O16 O16' 80(6) 2_665 .
O16' Na1 O16 O16' 4(7) 15 .
O16' Na1 O16 O16' -100(6) 14_455 .
O16 Na1 O16 La1 88(6) 13_565 .
O16 Na1 O16 La1 -27.9(10) 3_565 .
O16 Na1 O16 La1 -122.3(5) 2_665 .
O16 Na1 O16 La1 152.1(10) 15 .
O16 Na1 O16 La1 57.7(5) 14_455 .
O16' Na1 O16 La1 -21(7) 13_565 .
O16' Na1 O16 La1 159(7) . .
O16' Na1 O16 La1 -16.9(14) 3_565 .
O16' Na1 O16 La1 -120.9(16) 2_665 .
O16' Na1 O16 La1 163.1(14) 15 .
O16' Na1 O16 La1 59.1(16) 14_455 .
O6 La1 O16 O16' 55(5) . .
O12 La1 O16 O16' -75(5) . .
O1 La1 O16 O16' -93(5) . .
O8 La1 O16 O16' 130(5) . .
O14 La1 O16 O16' -154(5) 3_565 .
O11 La1 O16 O16' -8(5) . .
O9 La1 O16 O16' 61(5) 15 .
N2 La1 O16 O16' 153(5) . .
La2 La1 O16 O16' -91(5) . .
O6 La1 O16 Na1 -110.6(9) . .
O12 La1 O16 Na1 119.2(9) . .
O1 La1 O16 Na1 101.3(9) . .
O8 La1 O16 Na1 -35.8(7) . .
O14 La1 O16 Na1 40.3(7) 3_565 .
O11 La1 O16 Na1 -173.5(8) . .
O16' La1 O16 Na1 -165(5) . .
O9 La1 O16 Na1 -104.4(9) 15 .
N2 La1 O16 Na1 -12.2(11) . .
La2 La1 O16 Na1 103.6(7) . .
Na1 O16 O16' La1 165(5) . .
La1 O16 O16' Na1 -165(5) . .
O6 La1 O16' O16 -139(4) . .
O12 La1 O16' O16 98(5) . .
O1 La1 O16' O16 104(4) . .
O8 La1 O16' O16 -48(5) . .
O14 La1 O16' O16 25(5) 3_565 .
O11 La1 O16' O16 172(5) . .
O9 La1 O16' O16 -112(5) 15 .
N2 La1 O16' O16 -38(6) . .
La2 La1 O16' O16 93(5) . .
O6 La1 O16' Na1 -130.6(14) . .
O12 La1 O16' Na1 106(2) . .
O1 La1 O16' Na1 112.7(18) . .
O8 La1 O16' Na1 -39.5(16) . .
O14 La1 O16' Na1 33.1(17) 3_565 .
O16 La1 O16' Na1 8(3) . .
O11 La1 O16' Na1 180(2) . .
O9 La1 O16' Na1 -104(2) 15 .
N2 La1 O16' Na1 -29(4) . .
La2 La1 O16' Na1 101.1(17) . .
O16 Na1 O16' O16 179.98(4) 13_565 .
O16 Na1 O16' O16 -7(7) 3_565 .
O16 Na1 O16' O16 -102(7) 2_665 .
O16 Na1 O16' O16 173(7) 15 .
O16 Na1 O16' O16 78(7) 14_455 .
O16' Na1 O16' O16 110(14) 13_565 .
O16' Na1 O16' O16 4(8) 3_565 .
O16' Na1 O16' O16 -103(6) 2_665 .
O16' Na1 O16' O16 -176(8) 15 .
O16' Na1 O16' O16 77(6) 14_455 .
O16 Na1 O16' La1 -15(5) . .
O16 Na1 O16' La1 165(5) 13_565 .
O16 Na1 O16' La1 -22(2) 3_565 .
O16 Na1 O16' La1 -116.6(19) 2_665 .
O16 Na1 O16' La1 158(2) 15 .
O16 Na1 O16' La1 63.4(19) 14_455 .
O16' Na1 O16' La1 95(13) 13_565 .
O16' Na1 O16' La1 -11(3) 3_565 .
O16' Na1 O16' La1 -117.5(4) 2_665 .
O16' Na1 O16' La1 169(3) 15 .
O16' Na1 O16' La1 62.5(4) 14_455 .
O13 La2 N1 C10 64.1(17) 3_565 .
O1 La2 N1 C10 106.0(13) . .
O4 La2 N1 C10 -38.9(13) . .
O13 La2 N1 C10 -144.3(12) . .
O15 La2 N1 C10 -46.1(14) . .
O3 La2 N1 C10 -146.7(15) . .
O10 La2 N1 C10 26.5(13) . .
O12 La2 N1 C10 159.3(12) . .
N3 La2 N1 C10 -177.6(13) . .
La2 La2 N1 C10 6.3(17) 3_565 .
La2 La2 N1 C10 -97.5(12) 2_665 .
O13 La2 N1 C7 -61.2(16) 3_565 .
O1 La2 N1 C7 -19.3(12) . .
O4 La2 N1 C7 -164.2(14) . .
O13 La2 N1 C7 90.3(13) . .
O15 La2 N1 C7 -171.5(10) . .
O3 La2 N1 C7 88.0(14) . .
O10 La2 N1 C7 -98.8(13) . .
O12 La2 N1 C7 33.9(13) . .
N3 La2 N1 C7 57.1(15) . .
La2 La2 N1 C7 -119.0(12) 3_565 .
La2 La2 N1 C7 137.1(10) 2_665 .
O13 La2 N1 C8 -178.7(11) 3_565 .
O1 La2 N1 C8 -136.8(14) . .
O4 La2 N1 C8 78.3(14) . .
O13 La2 N1 C8 -27.2(17) . .
O15 La2 N1 C8 71.0(14) . .
O3 La2 N1 C8 -29.5(13) . .
O10 La2 N1 C8 143.7(14) . .
O12 La2 N1 C8 -83.6(14) . .
N3 La2 N1 C8 -60.4(16) . .
La2 La2 N1 C8 123.5(11) 3_565 .
La2 La2 N1 C8 19.6(17) 2_665 .
O6 La1 N2 C15 140.9(14) . .
O12 La1 N2 C15 -97.8(13) . .
O1 La1 N2 C15 -134.3(13) . .
O8 La1 N2 C15 29.8(12) . .
O14 La1 N2 C15 -48.9(12) 3_565 .
O16 La1 N2 C15 3.8(15) . .
O11 La1 N2 C15 156.8(13) . .
O16' La1 N2 C15 18(3) . .
O9 La1 N2 C15 80.2(13) 15 .
La2 La1 N2 C15 -112.4(12) . .
O6 La1 N2 C13 21.6(12) . .
O12 La1 N2 C13 142.9(12) . .
O1 La1 N2 C13 106.5(13) . .
O8 La1 N2 C13 -89.4(13) . .
O14 La1 N2 C13 -168.1(13) 3_565 .
O16 La1 N2 C13 -115.5(12) . .
O11 La1 N2 C13 37.5(15) . .
O16' La1 N2 C13 -101(3) . .
O9 La1 N2 C13 -39.1(13) 15 .
La2 La1 N2 C13 128.3(12) . .
O6 La1 N2 C12 -99.4(12) . .
O12 La1 N2 C12 21.9(14) . .
O1 La1 N2 C12 -14.6(11) . .
O8 La1 N2 C12 149.5(13) . .
O14 La1 N2 C12 70.8(12) 3_565 .
O16 La1 N2 C12 123.5(11) . .
O11 La1 N2 C12 -83.5(14) . .
O16' La1 N2 C12 138(3) . .
O9 La1 N2 C12 -160.1(11) 15 .
La2 La1 N2 C12 7.3(12) . .
La1 O12 N3 O14 41(3) . .
La2 O12 N3 O14 176.7(16) . .
La1 O12 N3 O13 -140.7(16) . .
La2 O12 N3 O13 -4.8(19) . .
La1 O12 N3 La2 -136(2) . .
La1 O14 N3 O12 -176.2(11) 2_665 .
La1 O14 N3 O13 5(3) 2_665 .
La1 O14 N3 La2 -118(29) 2_665 .
La2 O13 N3 O12 159.1(15) 2_665 .
La2 O13 N3 O12 4.9(19) . .
La2 O13 N3 O14 -22(4) 2_665 .
La2 O13 N3 O14 -176.6(18) . .
La2 O13 N3 La2 154(2) 2_665 .
O13 La2 N3 O12 88.2(12) 3_565 .
O1 La2 N3 O12 11.6(11) . .
O4 La2 N3 O12 -150.4(11) . .
O13 La2 N3 O12 -175(2) . .
O15 La2 N3 O12 156.2(11) . .
O3 La2 N3 O12 -86.3(12) . .
O10 La2 N3 O12 83.7(14) . .
N1 La2 N3 O12 -57.7(14) . .
La2 La2 N3 O12 120.0(11) 3_565 .
La2 La2 N3 O12 175.0(13) 2_665 .
O13 La2 N3 O14 29(30) 3_565 .
O1 La2 N3 O14 -48(30) . .
O4 La2 N3 O14 150(29) . .
O13 La2 N3 O14 126(30) . .
O15 La2 N3 O14 97(30) . .
O3 La2 N3 O14 -146(30) . .
O10 La2 N3 O14 24(30) . .
O12 La2 N3 O14 -59(29) . .
N1 La2 N3 O14 -117(29) . .
La2 La2 N3 O14 60(30) 3_565 .
La2 La2 N3 O14 116(30) 2_665 .
O13 La2 N3 O13 -96.8(13) 3_565 .
O1 La2 N3 O13 -173.4(12) . .
O4 La2 N3 O13 24.5(17) . .
O15 La2 N3 O13 -28.8(11) . .
O3 La2 N3 O13 88.6(12) . .
O10 La2 N3 O13 -101.4(13) . .
O12 La2 N3 O13 175(2) . .
N1 La2 N3 O13 117.2(12) . .
La2 La2 N3 O13 -65.1(11) 3_565 .
La2 La2 N3 O13 -10.0(9) 2_665 .
La1 O1 C1 C2 54(3) . .
La2 O1 C1 C2 -125.8(16) . .
La1 O1 C1 C6 -117.3(17) . .
La2 O1 C1 C6 63(2) . .
O1 C1 C2 C3 -170(2) . .
C6 C1 C2 C3 2(3) . .
O1 C1 C2 C12 10(3) . .
C6 C1 C2 C12 -178.3(18) . .
C1 C2 C3 C4 -7(3) . .
C12 C2 C3 C4 173(2) . .
C2 C3 C4 C5 9(3) . .
C2 C3 C4 C17 175(2) . .
C3 C4 C5 C6 -7(4) . .
C17 C4 C5 C6 -173(2) . .
C4 C5 C6 C1 3(3) . .
C4 C5 C6 C7 179(2) . .
O1 C1 C6 C5 171.9(19) . .
C2 C1 C6 C5 0(3) . .
O1 C1 C6 C7 -5(3) . .
C2 C1 C6 C7 -176.5(19) . .
C5 C6 C7 N1 116(2) . .
C1 C6 C7 N1 -68(2) . .
C10 N1 C7 C6 -54(2) . .
C8 N1 C7 C6 -177.5(17) . .
La2 N1 C7 C6 66.7(18) . .
C10 N1 C8 C9 160(2) . .
C7 N1 C8 C9 -74(2) . .
La2 N1 C8 C9 46(2) . .
La2 O3 C9 O2 -177.6(16) . .
La2 O3 C9 C8 6(3) . .
N1 C8 C9 O2 146(2) . .
N1 C8 C9 O3 -38(3) . .
C7 N1 C10 C11 172.0(17) . .
C8 N1 C10 C11 -65(2) . .
La2 N1 C10 C11 48(2) . .
La2 O4 C11 O5 156(2) . .
La2 O4 C11 C10 -14(3) . .
N1 C10 C11 O5 161(2) . .
N1 C10 C11 O4 -28(3) . .
C3 C2 C12 N2 102(2) . .
C1 C2 C12 N2 -78(3) . .
C15 N2 C12 C2 -175.9(19) . .
C13 N2 C12 C2 -54(2) . .
La1 N2 C12 C2 64.6(19) . .
C15 N2 C13 C14 -151(2) . .
C12 N2 C13 C14 87(2) . .
La1 N2 C13 C14 -33(2) . .
La1 O6 C14 O7 177(2) . .
La1 O6 C14 C13 -5(3) . .
N2 C13 C14 O6 29(3) . .
N2 C13 C14 O7 -154(2) . .
C13 N2 C15 C16 77(2) . .
C12 N2 C15 C16 -159.9(18) . .
La1 N2 C15 C16 -40(2) . .
La1 O9 C16 O8 10(4) 14_455 .
La1 O9 C16 C15 -166.7(14) 14_455 .
La1 O8 C16 O9 -168.8(18) . .
La1 O8 C16 C15 8(3) . .
N2 C15 C16 O9 -158(2) . .
N2 C15 C16 O8 25(3) . .
